data_7042853
loop_
_publ_author_name
'Fritzsche, Julia Christina'
'Grzywa, Maciej'
'Denysenko, Dmytro'
'Bon, Volodymyr'
'Senkovska, Irena'
'Kaskel, Stefan'
'Volkmer, Dirk'

_publ_section_title
;
 CFA-4 - a fluorinated metal-organic framework with exchangeable
 interchannel cations
;
_journal_name_full 'Dalton Trans.'
_journal_paper_doi 10.1039/C7DT00582B
_journal_year 2017
_chemical_formula_moiety 'C16 H6 F12 N4, 2(C H4 O)'
_chemical_formula_sum 'C18 H14 F12 N4 O2'
_chemical_formula_weight 546.33
_space_group_crystal_system monoclinic
_space_group_IT_number 12
_space_group_name_Hall '-C 2y'
_space_group_name_H-M_alt 'C 1 2/m 1'
_symmetry_space_group_name_Hall '-C 2y'
_symmetry_space_group_name_H-M 'C 1 2/m 1'
_atom_sites_solution_hydrogens geom
_atom_sites_solution_primary direct
_atom_sites_solution_secondary difmap
_audit_creation_method SHELXL-2016/6
_audit_update_record
;
2017-04-24 deposited with the CCDC.
2017-05-02 downloaded from the CCDC.
;
_cell_angle_alpha 90
_cell_angle_beta 111.494(2)
_cell_angle_gamma 90
_cell_formula_units_Z 2
_cell_length_a 8.8990(5)
_cell_length_b 14.7907(7)
_cell_length_c 8.9987(8)
_cell_measurement_reflns_used 5311
_cell_measurement_temperature 100(2)
_cell_measurement_theta_max 25.05
_cell_measurement_theta_min 2.43
_cell_volume 1102.06(13)
_computing_cell_refinement 'Bruker SAINT'
_computing_data_collection 'Bruker APEX2'
_computing_data_reduction 'Bruker SAINT'
_computing_molecular_graphics 'Diamond 4.1'
_computing_publication_material Word
_computing_structure_refinement 'SHELXL-2016/6 (Sheldrick, 2016)'
_computing_structure_solution 'SHELXL-2016/6 (Sheldrick, 2016)'
_diffrn_ambient_temperature 100(2)
_diffrn_measured_fraction_theta_full 0.997
_diffrn_measured_fraction_theta_max 0.997
_diffrn_measurement_device_type 'Bruker APEX-II CCD'
_diffrn_measurement_method '\f and \w scans'
_diffrn_radiation_type MoK\a
_diffrn_radiation_wavelength 0.71073
_diffrn_reflns_av_R_equivalents 0.0491
_diffrn_reflns_av_unetI/netI 0.0196
_diffrn_reflns_Laue_measured_fraction_full 0.997
_diffrn_reflns_Laue_measured_fraction_max 0.997
_diffrn_reflns_limit_h_max 10
_diffrn_reflns_limit_h_min -10
_diffrn_reflns_limit_k_max 17
_diffrn_reflns_limit_k_min -17
_diffrn_reflns_limit_l_max 10
_diffrn_reflns_limit_l_min -10
_diffrn_reflns_number 12273
_diffrn_reflns_point_group_measured_fraction_full 0.997
_diffrn_reflns_point_group_measured_fraction_max 0.997
_diffrn_reflns_theta_full 25.077
_diffrn_reflns_theta_max 25.077
_diffrn_reflns_theta_min 2.432
_diffrn_source 'fine-focus sealed tube'
_exptl_absorpt_coefficient_mu 0.177
_exptl_absorpt_correction_T_max 0.7452
_exptl_absorpt_correction_T_min 0.6463
_exptl_absorpt_correction_type multi-scan
_exptl_absorpt_process_details 'SADABS V2012/1 (Bruker AXS Inc.)'
_exptl_crystal_colour colorless
_exptl_crystal_density_diffrn 1.646
_exptl_crystal_density_method 'not measured'
_exptl_crystal_description 'block crystal'
_exptl_crystal_F_000 548
_exptl_crystal_size_max 0.05
_exptl_crystal_size_mid 0.04
_exptl_crystal_size_min 0.04
_refine_diff_density_max 0.334
_refine_diff_density_min -0.221
_refine_diff_density_rms 0.050
_refine_ls_extinction_method none
_refine_ls_goodness_of_fit_ref 0.945
_refine_ls_hydrogen_treatment constr
_refine_ls_matrix_type full
_refine_ls_number_parameters 88
_refine_ls_number_reflns 1026
_refine_ls_number_restraints 0
_refine_ls_restrained_S_all 0.945
_refine_ls_R_factor_all 0.0388
_refine_ls_R_factor_gt 0.0286
_refine_ls_shift/su_max 0.002
_refine_ls_shift/su_mean 0.000
_refine_ls_structure_factor_coef Fsqd
_refine_ls_weighting_details 'w=1/[\s^2^(Fo^2^)+(0.0366P)^2^+1.4120P] where P=(Fo^2^+2Fc^2^)/3'
_refine_ls_weighting_scheme calc
_refine_ls_wR_factor_gt 0.0662
_refine_ls_wR_factor_ref 0.0720
_reflns_Friedel_coverage 0.000
_reflns_number_gt 864
_reflns_number_total 1026
_reflns_threshold_expression 'I > 2\s(I)'
_cod_data_source_file c7dt00582b2.cif
_cod_data_source_block ju_206b
_cod_database_code 7042853
_shelx_shelxl_version_number 2016/6
_shelx_space_group_comment
;
The symmetry employed for this shelxl refinement is uniquely defined
by the following loop, which should always be used as a source of
symmetry information in preference to the above space-group names.
They are only intended as comments.
;

loop_
_space_group_symop_operation_xyz
'x, y, z'
'-x, y, -z'
'x+1/2, y+1/2, z'
'-x+1/2, y+1/2, -z'
'-x, -y, -z'
'x, -y, z'
'-x+1/2, -y+1/2, -z'
'x+1/2, -y+1/2, z'

loop_
_atom_site_label
_atom_site_type_symbol
_atom_site_fract_x
_atom_site_fract_y
_atom_site_fract_z
_atom_site_U_iso_or_equiv
_atom_site_adp_type
_atom_site_occupancy
_atom_site_site_symmetry_order
_atom_site_calc_flag
_atom_site_refinement_flags_posn
_atom_site_refinement_flags_adp
_atom_site_refinement_flags_occupancy
F1 F 0.60196(11) 0.20342(6) 0.88063(11) 0.0254(3) Uani 1 1 d . . .
F2 F 0.42025(12) 0.30659(6) 0.82799(11) 0.0266(3) Uani 1 1 d . . .
F3 F 0.35445(12) 0.16949(6) 0.75137(11) 0.0290(3) Uani 1 1 d . . .
O1 O 0.5194(2) 0.500000 0.74112(19) 0.0268(4) Uani 1 2 d S T P
H1 H 0.517995 0.547666 0.689865 0.040 Uiso 0.5 1 calc R U P
N1 N 0.49033(15) 0.34004(8) 0.57018(14) 0.0162(3) Uani 1 1 d . . .
H1A H 0.482352 0.388224 0.624176 0.019 Uiso 0.5 1 calc R U P
C1 C 0.48515(17) 0.25371(9) 0.61466(18) 0.0151(3) Uani 1 1 d . . .
C2 C 0.500000 0.19504(14) 0.500000 0.0150(4) Uani 1 2 d S T P
C3 C 0.46554(18) 0.23320(10) 0.76856(18) 0.0175(3) Uani 1 1 d . . .
C4 C 0.500000 0.09475(14) 0.500000 0.0148(4) Uani 1 2 d S T P
C5 C 0.38807(18) 0.04692(10) 0.37538(18) 0.0182(3) Uani 1 1 d . . .
H5 H 0.310859 0.078749 0.289421 0.022 Uiso 1 1 calc R U .
C6 C 0.6578(3) 0.500000 0.8849(3) 0.0349(6) Uani 1 2 d S T P
H6A H 0.638173 0.460735 0.963595 0.052 Uiso 0.5 1 calc R U P
H6B H 0.679307 0.561709 0.927021 0.052 Uiso 0.5 1 calc R U P
H6C H 0.751268 0.477556 0.863036 0.052 Uiso 0.5 1 calc R U P

loop_
_atom_site_aniso_label
_atom_site_aniso_U_11
_atom_site_aniso_U_22
_atom_site_aniso_U_33
_atom_site_aniso_U_23
_atom_site_aniso_U_13
_atom_site_aniso_U_12
F1 0.0228(5) 0.0321(5) 0.0185(5) 0.0043(4) 0.0043(4) 0.0073(4)
F2 0.0400(6) 0.0205(5) 0.0245(5) 0.0026(4) 0.0180(5) 0.0099(4)
F3 0.0300(6) 0.0299(6) 0.0283(5) 0.0010(4) 0.0121(4) -0.0131(4)
O1 0.0318(10) 0.0250(9) 0.0204(9) 0.000 0.0060(7) 0.000
N1 0.0200(7) 0.0126(6) 0.0156(6) -0.0010(5) 0.0059(5) 0.0003(5)
C1 0.0125(7) 0.0125(7) 0.0179(7) -0.0001(6) 0.0029(6) -0.0002(6)
C2 0.0113(10) 0.0136(10) 0.0175(11) 0.000 0.0023(9) 0.000
C3 0.0165(8) 0.0137(7) 0.0211(8) 0.0000(6) 0.0053(7) 0.0008(6)
C4 0.0148(10) 0.0108(9) 0.0183(11) 0.000 0.0057(9) 0.000
C5 0.0186(8) 0.0127(7) 0.0190(8) 0.0018(6) 0.0018(7) 0.0022(6)
C6 0.0376(15) 0.0252(13) 0.0317(14) 0.000 0.0007(12) 0.000

loop_
_atom_type_symbol
_atom_type_description
_atom_type_scat_dispersion_real
_atom_type_scat_dispersion_imag
_atom_type_scat_source
C C 0.0033 0.0016 'International Tables Vol C Tables 4.2.6.8 and 6.1.1.4'
H H 0.0000 0.0000 'International Tables Vol C Tables 4.2.6.8 and 6.1.1.4'
N N 0.0061 0.0033 'International Tables Vol C Tables 4.2.6.8 and 6.1.1.4'
F F 0.0171 0.0103 'International Tables Vol C Tables 4.2.6.8 and 6.1.1.4'
O O 0.0106 0.0060 'International Tables Vol C Tables 4.2.6.8 and 6.1.1.4'

loop_
_geom_angle_atom_site_label_1
_geom_angle_atom_site_label_2
_geom_angle_atom_site_label_3
_geom_angle
_geom_angle_site_symmetry_1
_geom_angle_site_symmetry_3
C6 O1 H1 109.5 . .
C6 O1 H1 109.5(8) . 6_565
H1 O1 H1 114.1 . 6_565
N1 N1 C1 108.18(8) 2_656 .
N1 N1 H1A 125.9 2_656 .
C1 N1 H1A 125.9 . .
N1 C1 C2 110.41(13) . .
N1 C1 C3 119.93(13) . .
C2 C1 C3 129.65(13) . .
C1 C2 C1 102.81(18) . 2_656
C1 C2 C4 128.59(9) . .
C1 C2 C4 128.60(9) 2_656 .
F3 C3 F2 107.53(12) . .
F3 C3 F1 106.52(12) . .
F2 C3 F1 106.82(12) . .
F3 C3 C1 111.76(12) . .
F2 C3 C1 111.24(12) . .
F1 C3 C1 112.65(12) . .
C5 C4 C5 118.81(19) 2_656 .
C5 C4 C2 120.60(10) 2_656 .
C5 C4 C2 120.60(10) . .
C4 C5 C5 120.60(10) . 6
C4 C5 H5 119.7 . .
C5 C5 H5 119.7 6 .
O1 C6 H6A 109.5 . .
O1 C6 H6B 109.5 . .
H6A C6 H6B 109.5 . .
O1 C6 H6C 109.5 . .
H6A C6 H6C 109.5 . .
H6B C6 H6C 109.5 . .
O1 C6 H6A 109.5(4) . 6_565
H6A C6 H6A 72.7 . 6_565
H6B C6 H6A 39.6 . 6_565
H6C C6 H6A 137.3 . 6_565
O1 C6 H6B 109.47(13) . 6_565
H6A C6 H6B 39.6 . 6_565
H6B C6 H6B 137.3 . 6_565
H6C C6 H6B 72.7 . 6_565
H6A C6 H6B 109.5 6_565 6_565
O1 C6 H6C 109.5(3) . 6_565
H6A C6 H6C 137.3 . 6_565
H6B C6 H6C 72.7 . 6_565
H6C C6 H6C 39.6 . 6_565
H6A C6 H6C 109.5 6_565 6_565
H6B C6 H6C 109.5 6_565 6_565

loop_
_geom_bond_atom_site_label_1
_geom_bond_atom_site_label_2
_geom_bond_distance
_geom_bond_site_symmetry_2
F1 C3 1.3371(18) .
F2 C3 1.3359(18) .
F3 C3 1.3331(18) .
O1 C6 1.422(3) .
O1 H1 0.8400 .
O1 H1 0.84(3) 6_565
N1 N1 1.336(2) 2_656
N1 C1 1.3440(19) .
N1 H1A 0.8800 .
C1 C2 1.3910(19) .
C1 C3 1.489(2) .
C2 C4 1.483(3) .
C4 C5 1.3898(18) 2_656
C4 C5 1.3898(18) .
C5 C5 1.388(3) 6
C5 H5 0.9500 .
C6 H6A 0.9800 .
C6 H6B 0.9800 .
C6 H6C 0.9800 .
C6 H6A 0.98(2) 6_565
C6 H6B 0.980(6) 6_565
C6 H6C 0.980(14) 6_565
